data_7040886
loop_
_publ_author_name
'Rad'kova, Natalia Yu'
'Tolpygin, Aleksei O.'
'Rad'kov, Vasily Yu'
'Khamaletdinova, Nadia M.'
'Cherkasov, Anton V.'
'Fukin, Georgi K.'
'Trifonov, Alexander A.'

_publ_section_title
;
 Bis(alkyl) rare-earth complexes coordinated by bulky tridentate amidinate
 ligands bearing pendant Ph2P[double bond, length as m-dash]O and
 Ph2P[double bond, length as m-dash]NR groups. Synthesis, structures and
 catalytic activity in stereospecific isoprene polymerization.
;
_journal_issue 46
_journal_name_full 'Dalton transactions (Cambridge, England : 2003)'
_journal_page_first 18572
_journal_page_last 18584
_journal_paper_doi 10.1039/c6dt03074b
_journal_volume 45
_journal_year 2016
_chemical_formula_moiety 'C37 H38 N3 P'
_chemical_formula_sum 'C37 H38 N3 P'
_chemical_formula_weight 555.67
_space_group_crystal_system monoclinic
_space_group_IT_number 14
_space_group_name_Hall '-P 2yn'
_space_group_name_H-M_alt 'P 1 21/n 1'
_symmetry_space_group_name_Hall '-P 2yn'
_symmetry_space_group_name_H-M 'P 1 21/n 1'
_atom_sites_solution_hydrogens mixed
_atom_sites_solution_primary dual
_atom_sites_solution_secondary difmap
_audit_creation_method SHELXL-2014/7
_audit_update_record
;
2016-07-12 deposited with the CCDC.
2016-10-13 downloaded from the CCDC.
;
_cell_angle_alpha 90
_cell_angle_beta 96.1000(10)
_cell_angle_gamma 90
_cell_formula_units_Z 4
_cell_length_a 8.98190(10)
_cell_length_b 29.7023(3)
_cell_length_c 11.56080(10)
_cell_measurement_reflns_used 19521
_cell_measurement_temperature 100(2)
_cell_measurement_theta_max 32.4662
_cell_measurement_theta_min 3.0273
_cell_volume 3066.76(5)
_computing_cell_refinement 'CrysAlis PRO'
_computing_data_collection 'CrysAlis PRO'
_computing_data_reduction 'CrysAlis PRO'
_computing_molecular_graphics SHELXTL
_computing_publication_material SHELXTL
_computing_structure_refinement SHELXL-2014/7
_computing_structure_solution SHELXT-2014/4
_diffrn_ambient_temperature 100(2)
_diffrn_measured_fraction_theta_full 0.998
_diffrn_measured_fraction_theta_max 0.999
_diffrn_measurement_device_type 'Xcalibur, EOS (CCD)'
_diffrn_measurement_method '\w scans'
_diffrn_radiation_type MoK\a
_diffrn_radiation_wavelength 0.71073
_diffrn_reflns_av_R_equivalents 0.0360
_diffrn_reflns_av_unetI/netI 0.0233
_diffrn_reflns_Laue_measured_fraction_full 0.998
_diffrn_reflns_Laue_measured_fraction_max 0.999
_diffrn_reflns_limit_h_max 12
_diffrn_reflns_limit_h_min -12
_diffrn_reflns_limit_k_max 41
_diffrn_reflns_limit_k_min -41
_diffrn_reflns_limit_l_max 16
_diffrn_reflns_limit_l_min -16
_diffrn_reflns_number 63275
_diffrn_reflns_point_group_measured_fraction_full 0.998
_diffrn_reflns_point_group_measured_fraction_max 0.999
_diffrn_reflns_theta_full 25.242
_diffrn_reflns_theta_max 30.000
_diffrn_reflns_theta_min 3.033
_diffrn_source 'fine focus sealed tube'
_exptl_absorpt_coefficient_mu 0.120
_exptl_absorpt_correction_T_max 1.000
_exptl_absorpt_correction_T_min 0.974
_exptl_absorpt_correction_type multi-scan
_exptl_absorpt_process_details
;
CrysAlisPro, Agilent Technologies, Version 1.171.37.35.
Empirical absorption correction using spherical harmonics, implemented
in SCALE3 ABSPACK scaling algorithm.
;
_exptl_crystal_colour colourless
_exptl_crystal_density_diffrn 1.204
_exptl_crystal_description plate
_exptl_crystal_F_000 1184
_exptl_crystal_size_max 0.400
_exptl_crystal_size_mid 0.400
_exptl_crystal_size_min 0.100
_refine_diff_density_max 0.382
_refine_diff_density_min -0.300
_refine_diff_density_rms 0.046
_refine_ls_extinction_method none
_refine_ls_goodness_of_fit_ref 1.018
_refine_ls_hydrogen_treatment mixed
_refine_ls_matrix_type full
_refine_ls_number_parameters 379
_refine_ls_number_reflns 8945
_refine_ls_number_restraints 0
_refine_ls_restrained_S_all 1.018
_refine_ls_R_factor_all 0.0486
_refine_ls_R_factor_gt 0.0397
_refine_ls_shift/su_max 0.002
_refine_ls_shift/su_mean 0.000
_refine_ls_structure_factor_coef Fsqd
_refine_ls_weighting_details 'w=1/[\s^2^(Fo^2^)+(0.0485P)^2^+1.2615P] where P=(Fo^2^+2Fc^2^)/3'
_refine_ls_weighting_scheme calc
_refine_ls_wR_factor_gt 0.0989
_refine_ls_wR_factor_ref 0.1031
_reflns_Friedel_coverage 0.000
_reflns_number_gt 7661
_reflns_number_total 8945
_reflns_threshold_expression 'I > 2\s(I)'
_cod_data_source_file c6dt03074b2.cif
_cod_data_source_block famnh
_cod_depositor_comments 'Adding full bibliography for 7040883--7040887.cif.'
_cod_database_code 7040886
_shelx_shelxl_version_number 2014/7
_shelx_space_group_comment
;
The symmetry employed for this shelxl refinement is uniquely defined
by the following loop, which should always be used as a source of
symmetry information in preference to the above space-group names.
They are only intended as comments.
;
_shelx_estimated_absorpt_t_min 0.954
_shelx_estimated_absorpt_t_max 0.988

loop_
_space_group_symop_operation_xyz
'x, y, z'
'-x+1/2, y+1/2, -z+1/2'
'-x, -y, -z'
'x-1/2, -y-1/2, z-1/2'

loop_
_atom_site_label
_atom_site_type_symbol
_atom_site_fract_x
_atom_site_fract_y
_atom_site_fract_z
_atom_site_U_iso_or_equiv
_atom_site_adp_type
_atom_site_occupancy
_atom_site_site_symmetry_order
_atom_site_calc_flag
_atom_site_refinement_flags_posn
_atom_site_refinement_flags_adp
P1 P 1.10254(3) 0.09187(2) 0.21716(2) 0.01381(7) Uani 1 1 d . .
N1 N 1.00041(10) 0.05397(3) 0.15320(8) 0.01612(17) Uani 1 1 d . .
N2 N 0.89631(10) 0.12526(3) 0.00455(8) 0.01710(18) Uani 1 1 d . .
H2 H 0.8926(18) 0.0976(6) 0.0315(14) 0.029(4) Uiso 1 1 d . .
N3 N 0.73197(10) 0.18117(3) -0.09021(8) 0.01717(18) Uani 1 1 d . .
C1 C 0.95345(11) 0.01354(3) 0.19967(9) 0.01520(19) Uani 1 1 d . .
C2 C 0.98433(13) -0.00002(4) 0.31647(10) 0.0188(2) Uani 1 1 d . .
H2A H 1.0409 0.0192 0.3702 0.023 Uiso 1 1 calc R U
C3 C 0.93313(14) -0.04126(4) 0.35455(10) 0.0225(2) Uani 1 1 d . .
H3A H 0.9561 -0.0498 0.4336 0.027 Uiso 1 1 calc R U
C4 C 0.84874(14) -0.06998(4) 0.27817(11) 0.0227(2) Uani 1 1 d . .
H4A H 0.8128 -0.0978 0.3047 0.027 Uiso 1 1 calc R U
C5 C 0.81788(12) -0.05716(4) 0.16191(10) 0.0192(2) Uani 1 1 d . .
H5A H 0.7610 -0.0765 0.1088 0.023 Uiso 1 1 calc R U
C6 C 0.86961(12) -0.01626(3) 0.12320(10) 0.01640(19) Uani 1 1 d . .
H6A H 0.8480 -0.0082 0.0436 0.020 Uiso 1 1 calc R U
C7 C 1.28051(12) 0.07278(4) 0.29070(9) 0.0165(2) Uani 1 1 d . .
C8 C 1.32511(13) 0.08069(4) 0.40874(10) 0.0215(2) Uani 1 1 d . .
H8A H 1.2627 0.0977 0.4538 0.026 Uiso 1 1 calc R U
C9 C 1.46110(14) 0.06364(4) 0.46034(11) 0.0260(2) Uani 1 1 d . .
H9A H 1.4906 0.0688 0.5406 0.031 Uiso 1 1 calc R U
C10 C 1.55353(13) 0.03906(4) 0.39458(12) 0.0265(3) Uani 1 1 d . .
H10A H 1.6463 0.0277 0.4299 0.032 Uiso 1 1 calc R U
C11 C 1.51055(13) 0.03107(4) 0.27716(12) 0.0249(2) Uani 1 1 d . .
H11A H 1.5741 0.0144 0.2323 0.030 Uiso 1 1 calc R U
C12 C 1.37402(13) 0.04753(4) 0.22542(10) 0.0205(2) Uani 1 1 d . .
H12A H 1.3441 0.0416 0.1456 0.025 Uiso 1 1 calc R U
C13 C 1.01346(12) 0.12513(4) 0.32194(9) 0.01642(19) Uani 1 1 d . .
C14 C 1.07596(13) 0.16573(4) 0.36490(11) 0.0250(2) Uani 1 1 d . .
H14A H 1.1697 0.1754 0.3427 0.030 Uiso 1 1 calc R U
C15 C 1.00143(15) 0.19215(5) 0.44012(12) 0.0299(3) Uani 1 1 d . .
H15A H 1.0447 0.2196 0.4696 0.036 Uiso 1 1 calc R U
C16 C 0.86372(15) 0.17830(5) 0.47189(11) 0.0267(3) Uani 1 1 d . .
H16A H 0.8124 0.1964 0.5225 0.032 Uiso 1 1 calc R U
C17 C 0.80091(14) 0.13795(4) 0.42965(11) 0.0248(2) Uani 1 1 d . .
H17A H 0.7070 0.1285 0.4519 0.030 Uiso 1 1 calc R U
C18 C 0.87542(13) 0.11130(4) 0.35469(10) 0.0199(2) Uani 1 1 d . .
H18A H 0.8322 0.0838 0.3260 0.024 Uiso 1 1 calc R U
C19 C 1.14882(12) 0.13049(3) 0.10533(9) 0.01503(19) Uani 1 1 d . .
C20 C 1.29424(12) 0.14824(4) 0.10935(10) 0.0182(2) Uani 1 1 d . .
H20A H 1.3663 0.1405 0.1724 0.022 Uiso 1 1 calc R U
C21 C 1.33492(13) 0.17691(4) 0.02298(11) 0.0215(2) Uani 1 1 d . .
H21A H 1.4328 0.1894 0.0282 0.026 Uiso 1 1 calc R U
C22 C 1.23083(13) 0.18710(4) -0.07098(11) 0.0218(2) Uani 1 1 d . .
H22A H 1.2584 0.2062 -0.1310 0.026 Uiso 1 1 calc R U
C23 C 1.08697(13) 0.16960(4) -0.07787(10) 0.0183(2) Uani 1 1 d . .
H23A H 1.0182 0.1760 -0.1441 0.022 Uiso 1 1 calc R U
C24 C 1.04170(12) 0.14265(3) 0.01142(9) 0.01538(19) Uani 1 1 d . .
C25 C 0.77006(12) 0.14027(4) -0.06588(9) 0.01546(19) Uani 1 1 d . .
C26 C 0.66906(12) 0.10192(4) -0.11693(10) 0.0168(2) Uani 1 1 d . .
C27 C 0.60639(13) 0.07569(4) -0.01765(11) 0.0234(2) Uani 1 1 d . .
H27A H 0.5476 0.0961 0.0263 0.035 Uiso 1 1 calc R U
H27B H 0.6895 0.0632 0.0343 0.035 Uiso 1 1 calc R U
H27C H 0.5422 0.0512 -0.0505 0.035 Uiso 1 1 calc R U
C28 C 0.76260(14) 0.07043(4) -0.18637(12) 0.0267(3) Uani 1 1 d . .
H28A H 0.8089 0.0879 -0.2449 0.040 Uiso 1 1 calc R U
H28B H 0.6976 0.0472 -0.2251 0.040 Uiso 1 1 calc R U
H28C H 0.8409 0.0561 -0.1334 0.040 Uiso 1 1 calc R U
C29 C 0.53911(13) 0.12049(4) -0.19975(10) 0.0215(2) Uani 1 1 d . .
H29A H 0.5789 0.1371 -0.2629 0.032 Uiso 1 1 calc R U
H29B H 0.4784 0.1407 -0.1570 0.032 Uiso 1 1 calc R U
H29C H 0.4769 0.0955 -0.2324 0.032 Uiso 1 1 calc R U
C30 C 0.81136(12) 0.21963(4) -0.04540(9) 0.0166(2) Uani 1 1 d . .
C31 C 0.86572(12) 0.24912(4) -0.12690(10) 0.0178(2) Uani 1 1 d . .
C32 C 0.94314(13) 0.28775(4) -0.08750(11) 0.0212(2) Uani 1 1 d . .
H32A H 0.9835 0.3071 -0.1418 0.025 Uiso 1 1 calc R U
C33 C 0.96210(14) 0.29840(4) 0.03041(11) 0.0254(2) Uani 1 1 d . .
H33A H 1.0162 0.3246 0.0566 0.030 Uiso 1 1 calc R U
C34 C 0.90135(14) 0.27046(4) 0.10939(11) 0.0237(2) Uani 1 1 d . .
H34A H 0.9121 0.2783 0.1895 0.028 Uiso 1 1 calc R U
C35 C 0.82460(12) 0.23101(4) 0.07374(10) 0.0189(2) Uani 1 1 d . .
C36 C 0.84001(14) 0.23878(4) -0.25518(10) 0.0233(2) Uani 1 1 d . .
H36A H 0.9060 0.2576 -0.2972 0.035 Uiso 1 1 calc R U
H36B H 0.7354 0.2451 -0.2837 0.035 Uiso 1 1 calc R U
H36C H 0.8619 0.2070 -0.2680 0.035 Uiso 1 1 calc R U
C37 C 0.75468(14) 0.20251(4) 0.16126(10) 0.0244(2) Uani 1 1 d . .
H37A H 0.7462 0.2202 0.2318 0.037 Uiso 1 1 calc R U
H37B H 0.8175 0.1760 0.1807 0.037 Uiso 1 1 calc R U
H37C H 0.6549 0.1928 0.1282 0.037 Uiso 1 1 calc R U

loop_
_atom_site_aniso_label
_atom_site_aniso_U_11
_atom_site_aniso_U_22
_atom_site_aniso_U_33
_atom_site_aniso_U_23
_atom_site_aniso_U_13
_atom_site_aniso_U_12
P1 0.01438(12) 0.01365(12) 0.01346(12) -0.00163(9) 0.00175(9) -0.00113(9)
N1 0.0188(4) 0.0136(4) 0.0157(4) -0.0009(3) 0.0004(3) -0.0025(3)
N2 0.0158(4) 0.0147(4) 0.0204(4) 0.0030(3) 0.0002(3) 0.0001(3)
N3 0.0189(4) 0.0156(4) 0.0169(4) -0.0009(3) 0.0014(3) 0.0020(3)
C1 0.0149(4) 0.0139(4) 0.0172(5) -0.0016(4) 0.0034(4) 0.0005(3)
C2 0.0234(5) 0.0174(5) 0.0156(5) -0.0026(4) 0.0029(4) -0.0019(4)
C3 0.0295(6) 0.0206(5) 0.0180(5) 0.0017(4) 0.0061(4) -0.0020(4)
C4 0.0255(5) 0.0163(5) 0.0272(6) 0.0011(4) 0.0078(5) -0.0034(4)
C5 0.0175(5) 0.0158(5) 0.0245(5) -0.0043(4) 0.0031(4) -0.0012(4)
C6 0.0162(5) 0.0150(4) 0.0179(5) -0.0024(4) 0.0014(4) 0.0010(4)
C7 0.0163(5) 0.0155(5) 0.0179(5) 0.0009(4) 0.0020(4) -0.0017(4)
C8 0.0218(5) 0.0241(5) 0.0185(5) 0.0009(4) 0.0015(4) -0.0018(4)
C9 0.0241(6) 0.0299(6) 0.0227(6) 0.0052(5) -0.0038(4) -0.0037(5)
C10 0.0186(5) 0.0230(6) 0.0365(7) 0.0102(5) -0.0028(5) -0.0007(4)
C11 0.0201(5) 0.0196(5) 0.0355(7) 0.0038(5) 0.0056(5) 0.0026(4)
C12 0.0211(5) 0.0182(5) 0.0224(5) 0.0011(4) 0.0036(4) 0.0012(4)
C13 0.0162(5) 0.0181(5) 0.0149(5) -0.0025(4) 0.0014(4) 0.0001(4)
C14 0.0182(5) 0.0257(6) 0.0315(6) -0.0122(5) 0.0037(5) -0.0050(4)
C15 0.0250(6) 0.0315(6) 0.0330(7) -0.0193(5) 0.0017(5) -0.0038(5)
C16 0.0282(6) 0.0319(6) 0.0206(6) -0.0098(5) 0.0053(5) 0.0031(5)
C17 0.0249(6) 0.0266(6) 0.0249(6) -0.0016(5) 0.0113(5) -0.0001(5)
C18 0.0211(5) 0.0179(5) 0.0216(5) -0.0012(4) 0.0063(4) -0.0017(4)
C19 0.0168(5) 0.0131(4) 0.0158(5) -0.0021(3) 0.0042(4) 0.0001(3)
C20 0.0168(5) 0.0168(5) 0.0211(5) -0.0026(4) 0.0031(4) -0.0007(4)
C21 0.0189(5) 0.0182(5) 0.0286(6) -0.0006(4) 0.0083(4) -0.0025(4)
C22 0.0241(5) 0.0172(5) 0.0260(6) 0.0036(4) 0.0119(4) 0.0027(4)
C23 0.0206(5) 0.0162(5) 0.0188(5) 0.0021(4) 0.0054(4) 0.0051(4)
C24 0.0160(5) 0.0128(4) 0.0178(5) -0.0019(4) 0.0042(4) 0.0018(3)
C25 0.0152(4) 0.0167(5) 0.0147(5) 0.0003(4) 0.0026(4) 0.0012(4)
C26 0.0148(4) 0.0157(5) 0.0200(5) -0.0012(4) 0.0024(4) 0.0006(4)
C27 0.0197(5) 0.0223(5) 0.0281(6) 0.0062(4) 0.0024(4) -0.0011(4)
C28 0.0213(5) 0.0244(6) 0.0348(7) -0.0119(5) 0.0054(5) 0.0007(4)
C29 0.0193(5) 0.0240(5) 0.0206(5) -0.0001(4) -0.0012(4) 0.0001(4)
C30 0.0173(5) 0.0143(4) 0.0177(5) -0.0011(4) -0.0003(4) 0.0041(4)
C31 0.0195(5) 0.0155(5) 0.0180(5) 0.0005(4) -0.0005(4) 0.0040(4)
C32 0.0218(5) 0.0169(5) 0.0245(6) 0.0007(4) 0.0000(4) 0.0010(4)
C33 0.0256(6) 0.0215(5) 0.0283(6) -0.0077(5) -0.0005(5) -0.0018(4)
C34 0.0241(5) 0.0262(6) 0.0203(5) -0.0080(4) 0.0001(4) 0.0025(4)
C35 0.0183(5) 0.0209(5) 0.0173(5) -0.0017(4) 0.0013(4) 0.0051(4)
C36 0.0325(6) 0.0194(5) 0.0171(5) 0.0027(4) -0.0008(4) 0.0008(4)
C37 0.0267(6) 0.0280(6) 0.0192(5) 0.0000(4) 0.0051(4) 0.0034(5)

loop_
_atom_type_symbol
_atom_type_description
_atom_type_scat_dispersion_real
_atom_type_scat_dispersion_imag
_atom_type_scat_source
C C 0.0033 0.0016 'International Tables Vol C Tables 4.2.6.8 and 6.1.1.4'
H H 0.0000 0.0000 'International Tables Vol C Tables 4.2.6.8 and 6.1.1.4'
N N 0.0061 0.0033 'International Tables Vol C Tables 4.2.6.8 and 6.1.1.4'
P P 0.1023 0.0942 'International Tables Vol C Tables 4.2.6.8 and 6.1.1.4'

loop_
_geom_angle_atom_site_label_1
_geom_angle_atom_site_label_2
_geom_angle_atom_site_label_3
_geom_angle
N1 P1 C19 106.41(5)
N1 P1 C13 115.09(5)
C19 P1 C13 106.44(5)
N1 P1 C7 115.65(5)
C19 P1 C7 105.92(5)
C13 P1 C7 106.60(5)
C1 N1 P1 127.87(8)
C25 N2 C24 127.61(9)
C25 N3 C30 124.80(9)
N1 C1 C2 125.25(10)
N1 C1 C6 117.42(10)
C2 C1 C6 117.32(10)
C3 C2 C1 121.03(10)
C4 C3 C2 120.86(11)
C3 C4 C5 118.83(10)
C6 C5 C4 120.59(10)
C5 C6 C1 121.36(10)
C8 C7 C12 119.19(10)
C8 C7 P1 123.31(8)
C12 C7 P1 117.47(8)
C9 C8 C7 120.14(11)
C10 C9 C8 120.18(12)
C9 C10 C11 120.19(11)
C10 C11 C12 119.92(11)
C11 C12 C7 120.37(11)
C18 C13 C14 119.47(10)
C18 C13 P1 119.23(8)
C14 C13 P1 121.19(8)
C15 C14 C13 120.36(11)
C16 C15 C14 119.88(11)
C15 C16 C17 120.10(11)
C16 C17 C18 120.21(11)
C17 C18 C13 119.97(11)
C20 C19 C24 118.84(10)
C20 C19 P1 119.84(8)
C24 C19 P1 121.30(8)
C21 C20 C19 121.36(11)
C22 C21 C20 119.25(10)
C23 C22 C21 120.57(10)
C22 C23 C24 120.90(11)
N2 C24 C23 120.78(10)
N2 C24 C19 120.17(9)
C23 C24 C19 118.89(10)
N3 C25 N2 127.60(10)
N3 C25 C26 119.00(9)
N2 C25 C26 113.40(9)
C29 C26 C25 110.68(9)
C29 C26 C28 108.34(10)
C25 C26 C28 108.57(9)
C29 C26 C27 109.45(9)
C25 C26 C27 109.65(9)
C28 C26 C27 110.12(10)
C35 C30 C31 120.26(10)
C35 C30 N3 122.52(10)
C31 C30 N3 116.95(9)
C32 C31 C30 119.28(10)
C32 C31 C36 120.55(10)
C30 C31 C36 120.17(10)
C33 C32 C31 120.82(11)
C34 C33 C32 119.50(11)
C33 C34 C35 121.53(11)
C34 C35 C30 118.42(11)
C34 C35 C37 120.01(10)
C30 C35 C37 121.55(10)

loop_
_geom_bond_atom_site_label_1
_geom_bond_atom_site_label_2
_geom_bond_distance
P1 N1 1.5848(9)
P1 C19 1.8095(11)
P1 C13 1.8138(11)
P1 C7 1.8195(11)
N1 C1 1.3988(13)
N2 C25 1.3970(14)
N2 C24 1.3987(14)
N3 C25 1.2851(13)
N3 C30 1.4153(14)
C1 C2 1.4081(15)
C1 C6 1.4110(15)
C2 C3 1.3958(15)
C3 C4 1.3928(17)
C4 C5 1.3962(17)
C5 C6 1.3913(15)
C7 C8 1.4006(16)
C7 C12 1.4044(15)
C8 C9 1.3962(17)
C9 C10 1.3910(19)
C10 C11 1.3916(19)
C11 C12 1.3945(16)
C13 C18 1.3961(15)
C13 C14 1.3988(15)
C14 C15 1.3941(17)
C15 C16 1.3895(18)
C16 C17 1.3910(18)
C17 C18 1.3960(16)
C19 C20 1.4047(15)
C19 C24 1.4187(15)
C20 C21 1.3903(16)
C21 C22 1.3892(18)
C22 C23 1.3872(16)
C23 C24 1.4004(15)
C25 C26 1.5348(15)
C26 C29 1.5316(15)
C26 C28 1.5390(15)
C26 C27 1.5421(16)
C30 C35 1.4109(15)
C30 C31 1.4110(15)
C31 C32 1.3930(16)
C31 C36 1.5081(16)
C32 C33 1.3921(17)
C33 C34 1.3879(18)
C34 C35 1.3992(16)
C35 C37 1.5065(16)
